data_2006307
loop_
_publ_author_name
'Clark, David L.'
'Gordon, John C.'
'Scott, Brian L.'
'Watkin, John G.'

_publ_section_title
;
 Iodobis(pyridine-<i>N</i>)bis(\h^5^-trimethylsilylcyclopentadienyl)neodymium
;
_journal_issue 7
_journal_name_full 'Acta Crystallographica Section C'
_journal_page_first 850
_journal_page_last 852
_journal_paper_doi 10.1107/S0108270196014552
_journal_volume 53
_journal_year 1997
_chemical_formula_iupac '[NdI(C~5~H~5~N)~2~(C~8~H~13~Si)~2~]'
_chemical_formula_sum 'C26 H36 I N2 Nd Si2'
_chemical_formula_weight 703.89
_chemical_name_systematic
;
 ?
;
_space_group_IT_number 167
_symmetry_cell_setting trigonal
_symmetry_space_group_name_Hall '-R 3 2"c'
_symmetry_space_group_name_H-M 'R -3 c :H'
_audit_creation_method SHELXL
_cell_angle_alpha 90.00
_cell_angle_beta 90.00
_cell_angle_gamma 120.00
_cell_formula_units_Z 18
_cell_length_a 27.001(2)
_cell_length_b 27.001(2)
_cell_length_c 21.525(4)
_cell_measurement_reflns_used 25
_cell_measurement_temperature 173
_cell_measurement_theta_max 25.0
_cell_measurement_theta_min 24.6
_cell_volume 13590(3)
_computing_cell_refinement XSCANS
_computing_data_collection 'XSCANS (Siemens, 1994)'
_computing_data_reduction XSCANS
_computing_molecular_graphics 'SHELXTL/PC (Sheldrick, 1990b)'
_computing_publication_material SHELXL93
_computing_structure_refinement 'SHELXL93 (Sheldrick, 1993)'
_computing_structure_solution 'SHELXS86 (Sheldrick, 1990a)'
_diffrn_ambient_temperature 173
_diffrn_measurement_device 'Siemens P4/PC diffractometer'
_diffrn_measurement_method '\w scans'
_diffrn_radiation_monochromator graphite
_diffrn_radiation_source 'fine-focus sealed tube'
_diffrn_radiation_type MoK\a
_diffrn_radiation_wavelength 0.71073
_diffrn_reflns_av_R_equivalents 0.0321
_diffrn_reflns_av_sigmaI/netI 0.0274
_diffrn_reflns_limit_h_max 29
_diffrn_reflns_limit_h_min -18
_diffrn_reflns_limit_k_max 23
_diffrn_reflns_limit_k_min -25
_diffrn_reflns_limit_l_max 23
_diffrn_reflns_limit_l_min -17
_diffrn_reflns_number 6669
_diffrn_reflns_theta_max 22.50
_diffrn_reflns_theta_min 2.61
_diffrn_standards_decay_% 0
_diffrn_standards_interval_count 97
_diffrn_standards_number 3
_exptl_absorpt_coefficient_mu 2.836
_exptl_absorpt_correction_T_max 0.492
_exptl_absorpt_correction_T_min 0.400
_exptl_absorpt_correction_type 'empirical (\y scan; Walker & Stuart, 1983)'
_exptl_crystal_colour Lavender
_exptl_crystal_density_diffrn 1.548
_exptl_crystal_density_method 'not measured'
_exptl_crystal_description Prism
_exptl_crystal_F_000 6246
_exptl_crystal_size_max 0.29
_exptl_crystal_size_mid 0.25
_exptl_crystal_size_min 0.25
_refine_diff_density_max 0.252
_refine_diff_density_min -0.316
_refine_ls_extinction_method none
_refine_ls_goodness_of_fit_all 1.058
_refine_ls_goodness_of_fit_obs 1.081
_refine_ls_hydrogen_treatment noref
_refine_ls_matrix_type full
_refine_ls_number_parameters 146
_refine_ls_number_reflns 1979
_refine_ls_number_restraints 0
_refine_ls_restrained_S_all 1.058
_refine_ls_restrained_S_obs 1.081
_refine_ls_R_factor_all 0.0254
_refine_ls_R_factor_obs .0197
_refine_ls_shift/esd_max 0.002
_refine_ls_shift/esd_mean 0.000
_refine_ls_structure_factor_coef Fsqd
_refine_ls_weighting_details 'w = 1/[\s^2^(Fo^2^)+(0.0146P)^2^+14.5159P] where P=(Fo^2^+2Fc^2^)/3'
_refine_ls_weighting_scheme calc
_refine_ls_wR_factor_all 0.0430
_refine_ls_wR_factor_obs .0413
_reflns_number_observed 1760
_reflns_number_total 1979
_reflns_observed_criterion >2sigma(I)
_cod_data_source_file fr1006.cif
_cod_data_source_block xr35
_cod_depositor_comments
;
The following automatic conversions were performed:
'_symmetry_cell_setting' value 'Trigonal' changed to 'trigonal' according
to '/home/saulius/struct/CIF-dictionaries/cif_core.dic' dictionary named
'cif_core.dic' version 2.4.1 from 2010-06-29.

Automatic conversion script
Id: cif_fix_enum 1527 2010-12-29 10:47:43Z saulius 

The following automatic conversions were performed:

'_symmetry_cell_setting' value 'Trigonal' changed to 'trigonal'
according to /home/saulius/struct/CIF-dictionaries/cif_core.dic
dictionary named 'cif_core.dic' version 2.4.1 from 2010-06-29.

Automatic conversion script
Id: cif_fix_values 1715 2011-07-08 13:25:40Z adriana 

The following automatic conversions were performed:

'_refine_ls_weighting_scheme' value 'calc w =
1/[\s^2^(Fo^2^)+(0.0146P)^2^+14.5159P] where P=(Fo^2^+2Fc^2^)/3' was
changed to 'calc'. New tag '_refine_ls_weighting_details' was
created. The value of the new tag was set to 'w =
1/[\s^2^(Fo^2^)+(0.0146P)^2^+14.5159P] where P=(Fo^2^+2Fc^2^)/3'.

Automatic conversion script
Id: cif_fix_values 3143 2015-03-26 13:38:13Z robertas 
;
_cod_original_sg_symbol_H-M 'R -3 c'
_cod_database_code 2006307

loop_
_symmetry_equiv_pos_as_xyz
'x, y, z'
'-y, x-y, z'
'-x+y, -x, z'
'y, x, -z+1/2'
'x-y, -y, -z+1/2'
'-x, -x+y, -z+1/2'
'x+2/3, y+1/3, z+1/3'
'-y+2/3, x-y+1/3, z+1/3'
'-x+y+2/3, -x+1/3, z+1/3'
'y+2/3, x+1/3, -z+5/6'
'x-y+2/3, -y+1/3, -z+5/6'
'-x+2/3, -x+y+1/3, -z+5/6'
'x+1/3, y+2/3, z+2/3'
'-y+1/3, x-y+2/3, z+2/3'
'-x+y+1/3, -x+2/3, z+2/3'
'y+1/3, x+2/3, -z+7/6'
'x-y+1/3, -y+2/3, -z+7/6'
'-x+1/3, -x+y+2/3, -z+7/6'
'-x, -y, -z'
'y, -x+y, -z'
'x-y, x, -z'
'-y, -x, z-1/2'
'-x+y, y, z-1/2'
'x, x-y, z-1/2'
'-x+2/3, -y+1/3, -z+1/3'
'y+2/3, -x+y+1/3, -z+1/3'
'x-y+2/3, x+1/3, -z+1/3'
'-y+2/3, -x+1/3, z-1/6'
'-x+y+2/3, y+1/3, z-1/6'
'x+2/3, x-y+1/3, z-1/6'
'-x+1/3, -y+2/3, -z+2/3'
'y+1/3, -x+y+2/3, -z+2/3'
'x-y+1/3, x+2/3, -z+2/3'
'-y+1/3, -x+2/3, z+1/6'
'-x+y+1/3, y+2/3, z+1/6'
'x+1/3, x-y+2/3, z+1/6'

loop_
_atom_site_aniso_label
_atom_site_aniso_U_11
_atom_site_aniso_U_22
_atom_site_aniso_U_33
_atom_site_aniso_U_12
_atom_site_aniso_U_13
_atom_site_aniso_U_23
I .02506(14) .0399(2) .0487(2) .01996(10) -.00630(8) -.0126(2)
Nd .01870(11) .02520(15) .0315(2) .01260(7) -.00406(6) -.00812(11)
Si .0369(6) .0345(6) .0341(6) .0192(5) .0012(4) .0043(4)
C1 .042(2) .039(2) .072(3) .026(2) -.030(2) -.015(2)
C2 .054(3) .037(2) .034(2) .032(2) -.016(2) -.007(2)
C3 .038(2) .030(2) .029(2) .023(2) -.008(2) -.0038(15)
C4 .041(2) .028(2) .039(2) .022(2) -.003(2) -.007(2)
C5 .033(2) .036(2) .075(3) .025(2) .001(2) -.005(2)
N1 .027(2) .033(2) .032(2) .0184(14) -.0023(13) -.0047(13)
C6 .035(2) .051(2) .037(2) .026(2) -.002(2) -.004(2)
C7 .053(3) .082(3) .036(2) .048(2) .003(2) -.009(2)
C8 .065(3) .063(3) .033(2) .041(2) -.007(2) -.016(2)
C9 .044(2) .038(2) .034(2) .023(2) -.009(2) -.007(2)
C10 .032(2) .033(2) .042(2) .020(2) .000(2) -.002(2)
C11 .057(3) .040(2) .079(3) .023(2) .002(2) .010(2)
C12 .041(2) .050(3) .052(2) .017(2) -.010(2) -.003(2)
C13 .071(3) .081(3) .046(2) .050(3) .018(2) .013(2)

loop_
_atom_site_label
_atom_site_fract_x
_atom_site_fract_y
_atom_site_fract_z
_atom_site_U_iso_or_equiv
_atom_site_thermal_displace_type
_atom_site_calc_flag
_atom_site_refinement_flags
_atom_site_occupancy
_atom_site_disorder_group
_atom_site_type_symbol
I .880210(10) .6667 .4167 .03625(11) Uani d S 1 . I
Nd .763610(10) .6667 .4167 .02442(9) Uani d S 1 . Nd
Si .89256(4) .83650(4) .37645(4) .0346(2) Uani d . 1 . Si
C1 .7226(2) .7234(2) .3494(2) .0478(11) Uani d . 1 . C
H1 .6910(2) .6994(2) .3253(2) .057 Uiso calc R 1 . H
C2 .7793(2) .74956(15) .3305(2) .0375(9) Uani d . 1 . C
H2 .7919(2) .74605(15) .2914(2) .045 Uiso calc R 1 . H
C3 .81511(14) .78242(14) .38021(14) .0298(8) Uani d . 1 . C
C4 .77753(15) .77535(14) .4295(2) .0334(8) Uani d . 1 . C
H4 .78871(15) .79209(14) .4685(2) .040 Uiso calc R 1 . H
C5 .7212(2) .7395(2) .4107(2) .0450(10) Uani d . 1 . C
H5 .6887(2) .7284(2) .4347(2) .054 Uiso calc R 1 . H
N1 .76036(11) .62702(11) .29872(12) .0294(6) Uani d . 1 . N
C6 .8015(2) .6221(2) .2698(2) .0387(9) Uani d . 1 . C
H6 .8358(2) .6342(2) .2907(2) .046 Uiso calc R 1 . H
C7 .7958(2) .6003(2) .2108(2) .0506(11) Uani d . 1 . C
H7 .8257(2) .5977(2) .1926(2) .061 Uiso calc R 1 . H
C8 .7456(2) .5824(2) .1795(2) .0498(11) Uani d . 1 . C
H8 .7406(2) .5673(2) .1396(2) .060 Uiso calc R 1 . H
C9 .7030(2) .58726(15) .2080(2) .0378(9) Uani d . 1 . C
H9 .6684(2) .57573(15) .1878(2) .045 Uiso calc R 1 . H
C10 .71192(15) .60926(14) .2665(2) .0337(8) Uani d . 1 . C
H10 .68247(15) .61216(14) .2853(2) .040 Uiso calc R 1 . H
C11 .9000(2) .9085(2) .3646(2) .0595(12) Uani d . 1 . C
H11A .8811(2) .9084(2) .3268(2) .089 Uiso calc R 1 . H
H11B .9398(2) .9368(2) .3619(2) .089 Uiso calc R 1 . H
H11C .8830(2) .9172(2) .3989(2) .089 Uiso calc R 1 . H
C12 .9295(2) .8379(2) .4497(2) .0503(10) Uani d . 1 . C
H12A .9122(2) .8467(2) .4838(2) .075 Uiso calc R 1 . H
H12B .9692(2) .8666(2) .4469(2) .075 Uiso calc R 1 . H
H12C .9262(2) .8012(2) .4564(2) .075 Uiso calc R 1 . H
C13 .9250(2) .8197(2) .3095(2) .0607(12) Uani d . 1 . C
H13A .9054(2) .8191(2) .2720(2) .091 Uiso calc R 1 . H
H13B .9217(2) .7829(2) .3157(2) .091 Uiso calc R 1 . H
H13C .9647(2) .8483(2) .3061(2) .091 Uiso calc R 1 . H

loop_
_atom_type_symbol
_atom_type_description
_atom_type_scat_dispersion_real
_atom_type_scat_dispersion_imag
_atom_type_scat_source
C C 0.0033 0.0016 'International Tables Vol C Tables 4.2.6.8 and 6.1.1.4'
H H 0.0000 0.0000 'International Tables Vol C Tables 4.2.6.8 and 6.1.1.4'
N N 0.0061 0.0033 'International Tables Vol C Tables 4.2.6.8 and 6.1.1.4'
I I -0.4742 1.8119 'International Tables Vol C Tables 4.2.6.8 and 6.1.1.4'
Nd Nd -0.1943 3.0179 'International Tables Vol C Tables 4.2.6.8 and 6.1.1.4'
Si Si 0.0817 0.0704 'International Tables Vol C Tables 4.2.6.8 and 6.1.1.4'

loop_
_geom_angle_atom_site_label_1
_geom_angle_atom_site_label_2
_geom_angle_atom_site_label_3
_geom_angle_site_symmetry_1
_geom_angle_site_symmetry_3
_geom_angle
_geom_angle_publ_flag
C1 Nd C1 . 11_565 92.7(2) ?
C1 Nd C5 . . 29.73(11) ?
C1 Nd C5 11_565 . 77.99(12) ?
C5 Nd C5 . 11_565 77.5(2) ?
C1 Nd N1 . 11_565 116.22(10) ?
C5 Nd N1 . 11_565 87.68(10) ?
C1 Nd N1 . . 77.51(10) ?
C1 Nd N1 11_565 . 116.22(10) ?
C5 Nd N1 . . 107.17(10) ?
C5 Nd N1 11_565 . 87.68(10) ?
N1 Nd N1 11_565 . 161.20(11) ?
C1 Nd C2 . . 29.30(11) ?
C1 Nd C2 11_565 . 121.73(13) ?
C5 Nd C2 . . 48.44(11) ?
C5 Nd C2 11_565 . 105.81(11) ?
N1 Nd C2 11_565 . 115.13(9) ?
N1 Nd C2 . . 69.96(9) ?
C1 Nd C2 . 11_565 121.73(13) ?
C5 Nd C2 . 11_565 105.80(11) ?
N1 Nd C2 . 11_565 115.13(9) ?
C2 Nd C2 . 11_565 151.0(2) ?
C1 Nd C4 . . 48.31(11) ?
C1 Nd C4 11_565 . 97.06(10) ?
C5 Nd C4 . . 29.27(10) ?
C5 Nd C4 11_565 . 105.06(11) ?
N1 Nd C4 11_565 . 70.30(9) ?
N1 Nd C4 . . 117.74(9) ?
C2 Nd C4 . . 47.82(10) ?
C2 Nd C4 11_565 . 118.33(10) ?
C1 Nd C4 . 11_565 97.06(11) ?
C5 Nd C4 . 11_565 105.06(11) ?
N1 Nd C4 . 11_565 70.30(9) ?
C2 Nd C4 . 11_565 118.33(10) ?
C4 Nd C4 . 11_565 133.75(14) ?
C1 Nd C3 . . 48.78(10) ?
C1 Nd C3 11_565 . 125.08(10) ?
C5 Nd C3 . . 48.78(10) ?
C5 Nd C3 11_565 . 124.32(10) ?
N1 Nd C3 11_565 . 86.74(8) ?
N1 Nd C3 . . 94.41(8) ?
C2 Nd C3 . . 29.34(9) ?
C2 Nd C3 11_565 . 147.26(10) ?
C4 Nd C3 . . 29.20(9) ?
C4 Nd C3 11_565 . 145.59(9) ?
C1 Nd C3 . 11_565 125.08(10) ?
C5 Nd C3 . 11_565 124.32(10) ?
N1 Nd C3 . 11_565 86.74(8) ?
C2 Nd C3 . 11_565 147.26(10) ?
C4 Nd C3 . 11_565 145.59(9) ?
C3 Nd C3 . 11_565 173.01(13) ?
C12 Si C13 . . 110.5(2) ?
C12 Si C3 . . 111.2(2) ?
C13 Si C3 . . 108.9(2) ?
C12 Si C11 . . 108.5(2) ?
C13 Si C11 . . 109.3(2) ?
C3 Si C11 . . 108.5(2) ?
C2 C1 C5 . . 108.2(3) ?
C2 C1 Nd . . 77.6(2) ?
C5 C1 Nd . . 75.7(2) ?
C1 C2 C3 . . 109.3(3) ?
C1 C2 Nd . . 73.1(2) ?
C3 C2 Nd . . 77.4(2) ?
C4 C3 C2 . . 105.3(3) ?
C4 C3 Si . . 126.0(2) ?
C2 C3 Si . . 127.3(3) ?
C4 C3 Nd . . 73.7(2) ?
C2 C3 Nd . . 73.3(2) ?
Si C3 Nd . . 128.27(14) ?
C5 C4 C3 . . 109.7(3) ?
C5 C4 Nd . . 73.4(2) ?
C3 C4 Nd . . 77.1(2) ?
C4 C5 C1 . . 107.5(3) ?
C4 C5 Nd . . 77.4(2) ?
C1 C5 Nd . . 74.6(2) ?
C6 N1 C10 . . 115.7(3) ?
C6 N1 Nd . . 127.2(2) ?
C10 N1 Nd . . 117.1(2) ?
N1 C6 C7 . . 123.6(3) ?
C8 C7 C6 . . 119.0(3) ?
C9 C8 C7 . . 118.5(3) ?
C10 C9 C8 . . 118.8(3) ?
N1 C10 C9 . . 124.3(3) ?
C1 Nd I . . 133.65(9) ?
C5 Nd I . . 141.24(8) ?
N1 Nd I . . 80.60(5) y
C2 Nd I . . 104.52(8) ?
C4 Nd I . . 113.12(7) ?
C3 Nd I . . 93.50(7) ?

loop_
_geom_bond_atom_site_label_1
_geom_bond_atom_site_label_2
_geom_bond_site_symmetry_2
_geom_bond_distance
_geom_bond_publ_flag
I Nd . 3.1483(4) y
Nd C1 . 2.715(4) y
Nd C2 . 2.772(3) y
Nd C3 . 2.824(3) y
Nd C4 . 2.780(3) y
Nd C5 . 2.729(3) y
Nd N1 . 2.740(3) y
Si C12 . 1.856(4) ?
Si C13 . 1.858(4) ?
Si C3 . 1.859(3) ?
Si C11 . 1.868(4) ?
C1 C2 . 1.389(5) ?
C1 C5 . 1.397(5) ?
C2 C3 . 1.418(4) ?
C3 C4 . 1.413(5) ?
C4 C5 . 1.393(5) ?
N1 C6 . 1.335(4) ?
N1 C10 . 1.340(4) ?
C6 C7 . 1.376(5) ?
C7 C8 . 1.369(5) ?
C8 C9 . 1.367(5) ?
C9 C10 . 1.361(4) ?
